data_2022176
loop_
_publ_author_name
'Bond, Andrew D.'
'Sun, Changquan C.'

_publ_section_title
;
 Intermolecular interactions and disorder in six isostructural celecoxib
 solvates
;
_journal_coeditor_code SK3751
_journal_issue 7
_journal_name_full 'Acta Crystallographica Section C'
_journal_page_first
;
;
_journal_paper_doi 10.1107/S2053229620008359
_journal_volume 76
_journal_year 2020
_chemical_formula_iupac 'C17 H14 F3 N3 O2 S, C2 H6 O S'
_chemical_formula_moiety 'C17 H14 F3 N3 O2 S, C2 H6 O S'
_chemical_formula_sum 'C19 H20 F3 N3 O3 S2'
_chemical_formula_weight 459.50
_chemical_name_common
;
Celecoxib dimethyl sulfoxide monosolvate
;
_chemical_name_systematic
;
4-[5-(4-Methylphenyl)-3-(trifluoromethyl)pyrazol-1-yl]benzenesulfonamide
dimethyl sulfoxide monosolvate
;
_space_group_crystal_system monoclinic
_space_group_IT_number 14
_space_group_name_Hall '-P 2ybc'
_space_group_name_H-M_alt 'P 1 21/c 1'
_atom_sites_solution_hydrogens mixed
_atom_sites_solution_primary dual
_atom_sites_solution_secondary difmap
_audit_creation_method SHELXL-2018/1
_cell_angle_alpha 90
_cell_angle_beta 100.3908(9)
_cell_angle_gamma 90
_cell_formula_units_Z 4
_cell_length_a 11.9884(3)
_cell_length_b 9.0230(3)
_cell_length_c 20.8537(6)
_cell_measurement_reflns_used 9824
_cell_measurement_temperature 298(2)
_cell_measurement_theta_max 66.76
_cell_measurement_theta_min 3.97
_cell_volume 2218.78(11)
_computing_cell_refinement
;
SAINT (Bruker, 2018)
;
_computing_data_collection
;
APEX3 (Bruker, 2018)
;
_computing_data_reduction
;
SAINT (Bruker, 2018)
;
_computing_molecular_graphics
;
Mercury (Macrae <i>et al.</i>, 2020)
;
_computing_publication_material
;
SHELXL2018 (Sheldrick, 2015b)
;
_computing_structure_refinement
;
SHELXL2018 (Sheldrick, 2015b)
;
_computing_structure_solution
;
SHELXT (Sheldrick, 2015a)
;
_diffrn_ambient_temperature 298(2)
_diffrn_measured_fraction_theta_full 0.993
_diffrn_measured_fraction_theta_max 0.993
_diffrn_measurement_device_type 'Bruker D8-QUEST PHOTON-100'
_diffrn_measurement_method '\w and \f-scans'
_diffrn_radiation_type CuK\a
_diffrn_radiation_wavelength 1.54178
_diffrn_reflns_av_R_equivalents 0.0416
_diffrn_reflns_av_unetI/netI 0.0275
_diffrn_reflns_limit_h_max 14
_diffrn_reflns_limit_h_min -14
_diffrn_reflns_limit_k_max 10
_diffrn_reflns_limit_k_min -10
_diffrn_reflns_limit_l_max 24
_diffrn_reflns_limit_l_min -24
_diffrn_reflns_number 22464
_diffrn_reflns_theta_full 66.771
_diffrn_reflns_theta_max 66.771
_diffrn_reflns_theta_min 3.748
_diffrn_source 'Incoatec I\mS Cu microsource'
_exptl_absorpt_coefficient_mu 2.630
_exptl_absorpt_correction_T_max 0.753
_exptl_absorpt_correction_T_min 0.476
_exptl_absorpt_correction_type multi-scan
_exptl_absorpt_process_details
;
(SADABS; Bruker, 2016)
;
_exptl_crystal_colour colourless
_exptl_crystal_density_diffrn 1.376
_exptl_crystal_description block
_exptl_crystal_F_000 952
_exptl_crystal_size_max 0.140
_exptl_crystal_size_mid 0.120
_exptl_crystal_size_min 0.120
_refine_diff_density_max 0.288
_refine_diff_density_min -0.278
_refine_ls_extinction_method none
_refine_ls_goodness_of_fit_ref 1.043
_refine_ls_hydrogen_treatment mixed
_refine_ls_matrix_type full
_refine_ls_number_parameters 318
_refine_ls_number_reflns 3916
_refine_ls_number_restraints 15
_refine_ls_restrained_S_all 1.066
_refine_ls_R_factor_all 0.0484
_refine_ls_R_factor_gt 0.0442
_refine_ls_shift/su_max 0.002
_refine_ls_shift/su_mean 0.000
_refine_ls_structure_factor_coef Fsqd
_refine_ls_weighting_details 'w=1/[\s^2^(Fo^2^)+(0.0650P)^2^+0.7974P] where P=(Fo^2^+2Fc^2^)/3'
_refine_ls_weighting_scheme calc
_refine_ls_wR_factor_gt 0.1217
_refine_ls_wR_factor_ref 0.1260
_reflns_number_gt 3520
_reflns_number_total 3916
_reflns_threshold_expression 'I > 2\s(I)'
_cod_data_source_file sk3751sup1.cif
_cod_data_source_block 6
_cod_original_sg_symbol_H-M 'P 21/c'
_cod_database_code 2022176
_shelx_space_group_comment
;
The symmetry employed for this shelxl refinement is uniquely defined
by the following loop, which should always be used as a source of
symmetry information in preference to the above space-group names.
They are only intended as comments.
;
_shelx_estimated_absorpt_t_min 0.710
_shelx_estimated_absorpt_t_max 0.743

loop_
_space_group_symop_operation_xyz
'x, y, z'
'-x, y+1/2, -z+1/2'
'-x, -y, -z'
'x, -y-1/2, z-1/2'

loop_
_atom_site_type_symbol
_atom_site_label
_atom_site_fract_x
_atom_site_fract_y
_atom_site_fract_z
_atom_site_U_iso_or_equiv
_atom_site_adp_type
_atom_site_calc_flag
_atom_site_occupancy
_atom_site_disorder_assembly
_atom_site_disorder_group
S S1 0.44222(4) 0.73094(6) 0.58322(3) 0.05825(19) Uani d 1 . .
O O1 0.43028(13) 0.6822(2) 0.64670(8) 0.0748(5) Uani d 1 . .
O O2 0.38751(13) 0.8632(2) 0.55698(10) 0.0865(6) Uani d 1 . .
N N1 0.99161(13) 0.8825(2) 0.64689(8) 0.0614(4) Uani d 1 . .
N N2 0.93516(12) 0.8229(2) 0.59031(8) 0.0520(4) Uani d 1 . .
N N3 0.39656(15) 0.5997(3) 0.53365(10) 0.0695(5) Uani d 1 . .
H H1N 0.403(2) 0.621(3) 0.4937(7) 0.086(8) Uiso d 1 . .
H H2N 0.426(2) 0.5160(18) 0.5493(10) 0.080(8) Uiso d 1 . .
C C1 1.09613(16) 0.8974(3) 0.63600(11) 0.0616(5) Uani d 1 . .
C C2 1.10903(15) 0.8487(2) 0.57482(11) 0.0584(5) Uani d 1 . .
H H2A 1.175041 0.849422 0.557261 0.070 Uiso calc 1 . .
C C3 1.00368(14) 0.7992(2) 0.54545(9) 0.0501(4) Uani d 1 . .
C C4 1.1841(2) 0.9581(3) 0.68942(14) 0.0872(8) Uani d 1 . .
F F1 1.2791(4) 0.8978(10) 0.6941(3) 0.103(3) Uani d 0.435(10) A 1
F F2 1.2022(10) 1.0988(6) 0.6870(8) 0.217(8) Uani d 0.435(10) A 1
F F3 1.1604(5) 0.9368(15) 0.7500(3) 0.128(5) Uani d 0.435(10) A 1
F F1A 1.2289(11) 0.8568(7) 0.7273(6) 0.244(8) Uani d 0.565(10) A 2
F F2A 1.2654(7) 1.0176(14) 0.6642(4) 0.198(5) Uani d 0.565(10) A 2
F F3A 1.1478(4) 1.0607(9) 0.7190(3) 0.122(3) Uani d 0.565(10) A 2
C C5 0.96935(15) 0.7264(2) 0.48219(9) 0.0504(4) Uani d 1 . .
C C6 0.88711(16) 0.6159(2) 0.47095(10) 0.0550(5) Uani d 1 . .
H H6A 0.849346 0.587856 0.504251 0.066 Uiso calc 1 . .
C C7 0.86100(17) 0.5475(2) 0.41090(11) 0.0618(5) Uani d 1 . .
H H7A 0.804298 0.475879 0.404152 0.074 Uiso calc 1 . .
C C8 0.9169(2) 0.5827(3) 0.36076(11) 0.0689(6) Uani d 1 . .
C C9 1.0000(2) 0.6903(3) 0.37240(12) 0.0794(7) Uani d 1 . .
H H9A 1.039563 0.715210 0.339438 0.095 Uiso calc 1 . .
C C10 1.0259(2) 0.7618(3) 0.43164(11) 0.0686(6) Uani d 1 . .
H H10A 1.081833 0.834444 0.437849 0.082 Uiso calc 1 . .
C C11 0.8873(3) 0.5063(4) 0.29538(13) 0.1020(9) Uani d 1 . .
H H11A 0.827940 0.435486 0.296642 0.153 Uiso calc 1 . .
H H11B 0.861991 0.578628 0.262165 0.153 Uiso calc 1 . .
H H11C 0.953037 0.456362 0.285822 0.153 Uiso calc 1 . .
C C12 0.81593(14) 0.7978(2) 0.58644(9) 0.0479(4) Uani d 1 . .
C C13 0.66715(16) 0.6961(3) 0.63440(10) 0.0607(5) Uani d 1 . .
H H13A 0.642776 0.642659 0.667416 0.073 Uiso calc 1 . .
C C14 0.78154(16) 0.7171(3) 0.63526(10) 0.0618(5) Uani d 1 . .
H H14A 0.834895 0.676792 0.668636 0.074 Uiso calc 1 . .
C C15 0.58944(14) 0.7553(2) 0.58406(9) 0.0482(4) Uani d 1 . .
C C16 0.62439(15) 0.8371(2) 0.53513(9) 0.0518(5) Uani d 1 . .
H H16A 0.571201 0.877375 0.501672 0.062 Uiso calc 1 . .
C C17 0.73877(15) 0.8585(2) 0.53635(9) 0.0519(5) Uani d 1 . .
H H17A 0.763427 0.913147 0.503771 0.062 Uiso calc 1 . .
O O1S 0.47134(17) 0.6580(2) 0.41112(8) 0.0915(6) Uani d 1 . .
S S1S 0.43698(8) 0.68487(10) 0.34114(4) 0.0876(4) Uani d 0.807(3) B 1
C C1S 0.5584(5) 0.6975(8) 0.3078(2) 0.198(3) Uani d 0.807(3) B 1
H H1S1 0.538075 0.715194 0.261751 0.298 Uiso calc 0.807(3) B 1
H H1S2 0.604363 0.777903 0.327870 0.298 Uiso calc 0.807(3) B 1
H H1S3 0.600290 0.606580 0.315160 0.298 Uiso calc 0.807(3) B 1
C C2S 0.3926(7) 0.8682(6) 0.3303(3) 0.235(4) Uani d 0.807(3) B 1
H H2S1 0.369592 0.888148 0.284653 0.352 Uiso calc 0.807(3) B 1
H H2S2 0.329712 0.884567 0.352215 0.352 Uiso calc 0.807(3) B 1
H H2S3 0.453870 0.932914 0.348210 0.352 Uiso calc 0.807(3) B 1
S S1SA 0.5073(7) 0.7789(6) 0.3699(2) 0.153(3) Uani d 0.193(3) B 2
C C1SA 0.5584(5) 0.6975(8) 0.3078(2) 0.198(3) Uani d 0.193(3) B 2
H H1S4 0.582101 0.772639 0.280502 0.298 Uiso calc 0.193(3) B 2
H H1S5 0.621958 0.635925 0.325183 0.298 Uiso calc 0.193(3) B 2
H H1S6 0.500104 0.638050 0.282502 0.298 Uiso calc 0.193(3) B 2
C C2SA 0.3926(7) 0.8682(6) 0.3303(3) 0.235(4) Uani d 0.193(3) B 2
H H2S4 0.415844 0.945446 0.303989 0.352 Uiso calc 0.193(3) B 2
H H2S5 0.344523 0.799568 0.302991 0.352 Uiso calc 0.193(3) B 2
H H2S6 0.351645 0.910595 0.361412 0.352 Uiso calc 0.193(3) B 2

loop_
_atom_site_aniso_label
_atom_site_aniso_U_11
_atom_site_aniso_U_22
_atom_site_aniso_U_33
_atom_site_aniso_U_12
_atom_site_aniso_U_13
_atom_site_aniso_U_23
S1 0.0349(3) 0.0718(3) 0.0718(3) 0.0014(2) 0.0198(2) 0.0103(2)
O1 0.0589(9) 0.1013(12) 0.0720(10) -0.0075(8) 0.0328(7) 0.0038(9)
O2 0.0450(8) 0.0863(12) 0.1343(15) 0.0178(8) 0.0321(9) 0.0303(11)
N1 0.0415(8) 0.0819(12) 0.0585(9) -0.0047(8) 0.0026(7) -0.0073(9)
N2 0.0328(7) 0.0692(10) 0.0534(9) -0.0038(7) 0.0056(6) 0.0012(7)
N3 0.0484(10) 0.0910(15) 0.0675(12) -0.0139(10) 0.0058(8) 0.0101(11)
C1 0.0364(9) 0.0714(13) 0.0740(13) -0.0043(9) 0.0018(9) -0.0072(10)
C2 0.0331(9) 0.0646(12) 0.0778(13) -0.0026(8) 0.0111(8) -0.0024(10)
C3 0.0348(9) 0.0554(11) 0.0603(11) -0.0001(8) 0.0090(8) 0.0042(8)
C4 0.0521(14) 0.105(2) 0.0974(19) -0.0078(14) -0.0043(13) -0.0276(18)
F1 0.040(2) 0.168(7) 0.091(3) 0.032(3) -0.0195(19) -0.049(4)
F2 0.174(11) 0.084(4) 0.322(16) -0.047(6) -0.146(10) 0.020(6)
F3 0.078(3) 0.247(12) 0.060(3) -0.047(5) 0.013(3) -0.044(5)
F1A 0.220(11) 0.175(6) 0.252(12) -0.035(7) -0.183(10) 0.043(7)
F2A 0.104(4) 0.299(12) 0.207(7) -0.129(6) 0.070(5) -0.158(8)
F3A 0.093(3) 0.172(7) 0.088(3) 0.009(3) -0.016(2) -0.072(4)
C5 0.0370(9) 0.0566(11) 0.0585(11) 0.0029(8) 0.0107(8) 0.0044(8)
C6 0.0441(10) 0.0598(11) 0.0622(11) -0.0024(9) 0.0126(8) 0.0030(9)
C7 0.0505(11) 0.0622(12) 0.0717(13) -0.0031(9) 0.0084(9) -0.0029(10)
C8 0.0681(13) 0.0755(15) 0.0628(12) 0.0020(11) 0.0108(10) -0.0029(11)
C9 0.0817(16) 0.0945(18) 0.0695(14) -0.0117(14) 0.0335(12) -0.0008(13)
C10 0.0602(13) 0.0785(15) 0.0713(14) -0.0154(11) 0.0231(11) -0.0008(11)
C11 0.118(2) 0.115(2) 0.0732(16) -0.010(2) 0.0190(15) -0.0184(16)
C12 0.0321(8) 0.0598(11) 0.0517(10) -0.0025(8) 0.0077(7) 0.0012(8)
C13 0.0450(10) 0.0801(14) 0.0584(11) -0.0032(10) 0.0134(8) 0.0204(10)
C14 0.0413(10) 0.0853(15) 0.0570(11) 0.0001(10) 0.0040(8) 0.0206(10)
C15 0.0343(9) 0.0565(10) 0.0553(10) -0.0003(8) 0.0125(7) 0.0025(8)
C16 0.0359(9) 0.0637(12) 0.0556(10) 0.0034(8) 0.0072(7) 0.0121(9)
C17 0.0401(9) 0.0631(12) 0.0537(10) -0.0017(8) 0.0119(8) 0.0124(9)
O1S 0.1077(14) 0.1002(14) 0.0645(10) -0.0028(11) 0.0097(9) 0.0122(9)
S1S 0.1060(7) 0.0805(6) 0.0628(5) -0.0200(5) -0.0212(4) 0.0063(4)
C1S 0.224(6) 0.257(7) 0.130(4) -0.029(5) 0.072(4) 0.069(4)
C2S 0.390(10) 0.126(4) 0.150(4) 0.094(5) -0.056(5) 0.011(3)
S1SA 0.249(8) 0.106(3) 0.074(3) -0.082(4) -0.046(3) 0.016(2)
C1SA 0.224(6) 0.257(7) 0.130(4) -0.029(5) 0.072(4) 0.069(4)
C2SA 0.390(10) 0.126(4) 0.150(4) 0.094(5) -0.056(5) 0.011(3)

loop_
_atom_type_symbol
_atom_type_description
_atom_type_scat_dispersion_real
_atom_type_scat_dispersion_imag
_atom_type_scat_source
C C 0.0181 0.0091 'International Tables Vol C Tables 4.2.6.8 and 6.1.1.4'
H H 0.0000 0.0000 'International Tables Vol C Tables 4.2.6.8 and 6.1.1.4'
N N 0.0311 0.0180 'International Tables Vol C Tables 4.2.6.8 and 6.1.1.4'
O O 0.0492 0.0322 'International Tables Vol C Tables 4.2.6.8 and 6.1.1.4'
F F 0.0727 0.0534 'International Tables Vol C Tables 4.2.6.8 and 6.1.1.4'
S S 0.3331 0.5567 'International Tables Vol C Tables 4.2.6.8 and 6.1.1.4'

loop_
_geom_angle_atom_site_label_1
_geom_angle_atom_site_label_2
_geom_angle_atom_site_label_3
_geom_angle_site_symmetry_1
_geom_angle_site_symmetry_3
_geom_angle
_geom_angle_publ_flag
O2 S1 O1 . . 119.93(11) ?
O2 S1 N3 . . 106.97(12) ?
O1 S1 N3 . . 106.92(11) ?
O2 S1 C15 . . 106.76(9) ?
O1 S1 C15 . . 107.15(9) ?
N3 S1 C15 . . 108.74(9) ?
C1 N1 N2 . . 103.30(16) ?
N1 N2 C3 . . 112.88(14) ?
N1 N2 C12 . . 116.47(15) ?
C3 N2 C12 . . 130.64(16) ?
S1 N3 H1N . . 111.8(18) ?
S1 N3 H2N . . 109.5(17) ?
H1N N3 H2N . . 116.7(16) ?
N1 C1 C2 . . 113.18(17) ?
N1 C1 C4 . . 118.3(2) ?
C2 C1 C4 . . 128.51(19) ?
C3 C2 C1 . . 105.51(17) ?
C3 C2 H2A . . 127.2 ?
C1 C2 H2A . . 127.2 ?
N2 C3 C2 . . 105.12(17) ?
N2 C3 C5 . . 125.46(16) ?
C2 C3 C5 . . 129.29(18) ?
F3A C4 F1A . . 112.3(6) ?
F1 C4 F2 . . 105.9(5) ?
F3A C4 F2A . . 104.4(4) ?
F1A C4 F2A . . 106.6(5) ?
F1 C4 F3 . . 101.9(5) ?
F2 C4 F3 . . 103.9(6) ?
F3A C4 C1 . . 112.5(3) ?
F1 C4 C1 . . 114.2(3) ?
F1A C4 C1 . . 111.4(3) ?
F2 C4 C1 . . 115.7(4) ?
F2A C4 C1 . . 109.2(4) ?
F3 C4 C1 . . 113.8(3) ?
C10 C5 C6 . . 117.66(19) ?
C10 C5 C3 . . 118.96(18) ?
C6 C5 C3 . . 123.25(17) ?
C7 C6 C5 . . 120.73(19) ?
C7 C6 H6A . . 119.6 ?
C5 C6 H6A . . 119.6 ?
C6 C7 C8 . . 121.6(2) ?
C6 C7 H7A . . 119.2 ?
C8 C7 H7A . . 119.2 ?
C9 C8 C7 . . 117.6(2) ?
C9 C8 C11 . . 121.6(2) ?
C7 C8 C11 . . 120.8(2) ?
C10 C9 C8 . . 121.7(2) ?
C10 C9 H9A . . 119.2 ?
C8 C9 H9A . . 119.2 ?
C9 C10 C5 . . 120.7(2) ?
C9 C10 H10A . . 119.6 ?
C5 C10 H10A . . 119.6 ?
C8 C11 H11A . . 109.5 ?
C8 C11 H11B . . 109.5 ?
H11A C11 H11B . . 109.5 ?
C8 C11 H11C . . 109.5 ?
H11A C11 H11C . . 109.5 ?
H11B C11 H11C . . 109.5 ?
C14 C12 C17 . . 121.48(16) ?
C14 C12 N2 . . 118.09(16) ?
C17 C12 N2 . . 120.38(16) ?
C15 C13 C14 . . 119.33(18) ?
C15 C13 H13A . . 120.3 ?
C14 C13 H13A . . 120.3 ?
C12 C14 C13 . . 119.51(18) ?
C12 C14 H14A . . 120.2 ?
C13 C14 H14A . . 120.2 ?
C13 C15 C16 . . 120.99(16) ?
C13 C15 S1 . . 119.56(14) ?
C16 C15 S1 . . 119.43(14) ?
C17 C16 C15 . . 119.51(17) ?
C17 C16 H16A . . 120.2 ?
C15 C16 H16A . . 120.2 ?
C12 C17 C16 . . 119.18(17) ?
C12 C17 H17A . . 120.4 ?
C16 C17 H17A . . 120.4 ?
O1S S1S C1S . . 107.9(2) ?
O1S S1S C2S . . 108.1(2) ?
C1S S1S C2S . . 98.4(4) ?
S1S C1S H1S1 . . 109.5 ?
S1S C1S H1S2 . . 109.5 ?
H1S1 C1S H1S2 . . 109.5 ?
S1S C1S H1S3 . . 109.5 ?
H1S1 C1S H1S3 . . 109.5 ?
H1S2 C1S H1S3 . . 109.5 ?
S1S C2S H2S1 . . 109.5 ?
S1S C2S H2S2 . . 109.5 ?
H2S1 C2S H2S2 . . 109.5 ?
S1S C2S H2S3 . . 109.5 ?
H2S1 C2S H2S3 . . 109.5 ?
H2S2 C2S H2S3 . . 109.5 ?
O1S S1SA C2SA . . 109.7(5) ?
O1S S1SA C1SA . . 107.7(4) ?
C2SA S1SA C1SA . . 102.1(4) ?
S1SA C1SA H1S4 . . 109.5 ?
S1SA C1SA H1S5 . . 109.5 ?
H1S4 C1SA H1S5 . . 109.5 ?
S1SA C1SA H1S6 . . 109.5 ?
H1S4 C1SA H1S6 . . 109.5 ?
H1S5 C1SA H1S6 . . 109.5 ?
S1SA C2SA H2S4 . . 109.5 ?
S1SA C2SA H2S5 . . 109.5 ?
H2S4 C2SA H2S5 . . 109.5 ?
S1SA C2SA H2S6 . . 109.5 ?
H2S4 C2SA H2S6 . . 109.5 ?
H2S5 C2SA H2S6 . . 109.5 ?

loop_
_geom_bond_atom_site_label_1
_geom_bond_atom_site_label_2
_geom_bond_site_symmetry_2
_geom_bond_distance
_geom_bond_publ_flag
S1 O2 . 1.4227(17) ?
S1 O1 . 1.4265(16) ?
S1 N3 . 1.602(2) ?
S1 C15 . 1.7755(17) ?
N1 C1 . 1.320(3) ?
N1 N2 . 1.361(2) ?
N2 C3 . 1.369(2) ?
N2 C12 . 1.435(2) ?
N3 H1N . 0.873(9) ?
N3 H2N . 0.870(9) ?
C1 C2 . 1.384(3) ?
C1 C4 . 1.493(3) ?
C2 C3 . 1.375(3) ?
C2 H2A . 0.9300 ?
C3 C5 . 1.464(3) ?
C4 F3A . 1.234(4) ?
C4 F1 . 1.250(5) ?
C4 F1A . 1.263(5) ?
C4 F2 . 1.291(5) ?
C4 F2A . 1.303(6) ?
C4 F3 . 1.358(6) ?
C5 C10 . 1.389(3) ?
C5 C6 . 1.392(3) ?
C6 C7 . 1.380(3) ?
C6 H6A . 0.9300 ?
C7 C8 . 1.376(3) ?
C7 H7A . 0.9300 ?
C8 C9 . 1.382(4) ?
C8 C11 . 1.512(3) ?
C9 C10 . 1.378(3) ?
C9 H9A . 0.9300 ?
C10 H10A . 0.9300 ?
C11 H11A . 0.9600 ?
C11 H11B . 0.9600 ?
C11 H11C . 0.9600 ?
C12 C14 . 1.375(3) ?
C12 C17 . 1.378(3) ?
C13 C15 . 1.379(3) ?
C13 C14 . 1.381(3) ?
C13 H13A . 0.9300 ?
C14 H14A . 0.9300 ?
C15 C16 . 1.384(3) ?
C16 C17 . 1.380(2) ?
C16 H16A . 0.9300 ?
C17 H17A . 0.9300 ?
O1S S1S . 1.4634(18) ?
O1S S1SA . 1.499(5) ?
S1S C1S . 1.727(5) ?
S1S C2S . 1.740(5) ?
C1S H1S1 . 0.9600 ?
C1S H1S2 . 0.9600 ?
C1S H1S3 . 0.9600 ?
C2S H2S1 . 0.9600 ?
C2S H2S2 . 0.9600 ?
C2S H2S3 . 0.9600 ?
S1SA C2SA . 1.676(9) ?
S1SA C1SA . 1.697(9) ?
C1SA H1S4 . 0.9600 ?
C1SA H1S5 . 0.9600 ?
C1SA H1S6 . 0.9600 ?
C2SA H2S4 . 0.9600 ?
C2SA H2S5 . 0.9600 ?
C2SA H2S6 . 0.9600 ?

loop_
_geom_hbond_atom_site_label_D
_geom_hbond_atom_site_label_H
_geom_hbond_atom_site_label_A
_geom_hbond_site_symmetry_A
_geom_hbond_distance_DH
_geom_hbond_distance_HA
_geom_hbond_distance_DA
_geom_hbond_angle_DHA
_geom_hbond_publ_flag
N3 H1N O1S . 0.873(9) 2.061(13) 2.904(3) 162(2) yes
N3 H2N O1S 3_666 0.870(9) 2.074(11) 2.930(3) 167(2) yes

loop_
_geom_torsion_atom_site_label_1
_geom_torsion_atom_site_label_2
_geom_torsion_atom_site_label_3
_geom_torsion_atom_site_label_4
_geom_torsion_site_symmetry_1
_geom_torsion_site_symmetry_2
_geom_torsion_site_symmetry_3
_geom_torsion_site_symmetry_4
_geom_torsion
_geom_torsion_publ_flag
C1 N1 N2 C3 . . . . 0.9(2) ?
C1 N1 N2 C12 . . . . -178.05(18) ?
N2 N1 C1 C2 . . . . -0.4(3) ?
N2 N1 C1 C4 . . . . -178.7(2) ?
N1 C1 C2 C3 . . . . -0.2(3) ?
C4 C1 C2 C3 . . . . 177.9(2) ?
N1 N2 C3 C2 . . . . -1.0(2) ?
C12 N2 C3 C2 . . . . 177.7(2) ?
N1 N2 C3 C5 . . . . 175.17(18) ?
C12 N2 C3 C5 . . . . -6.1(3) ?
C1 C2 C3 N2 . . . . 0.7(2) ?
C1 C2 C3 C5 . . . . -175.3(2) ?
N1 C1 C4 F3A . . . . -40.1(6) ?
C2 C1 C4 F3A . . . . 141.8(6) ?
N1 C1 C4 F1 . . . . 141.4(6) ?
C2 C1 C4 F1 . . . . -36.6(7) ?
N1 C1 C4 F1A . . . . 86.9(10) ?
C2 C1 C4 F1A . . . . -91.1(10) ?
N1 C1 C4 F2 . . . . -95.3(10) ?
C2 C1 C4 F2 . . . . 86.7(10) ?
N1 C1 C4 F2A . . . . -155.6(7) ?
C2 C1 C4 F2A . . . . 26.4(8) ?
N1 C1 C4 F3 . . . . 25.0(7) ?
C2 C1 C4 F3 . . . . -153.1(7) ?
N2 C3 C5 C10 . . . . 153.3(2) ?
C2 C3 C5 C10 . . . . -31.4(3) ?
N2 C3 C5 C6 . . . . -30.8(3) ?
C2 C3 C5 C6 . . . . 144.4(2) ?
C10 C5 C6 C7 . . . . -1.8(3) ?
C3 C5 C6 C7 . . . . -177.68(18) ?
C5 C6 C7 C8 . . . . 1.8(3) ?
C6 C7 C8 C9 . . . . -0.5(3) ?
C6 C7 C8 C11 . . . . 179.9(2) ?
C7 C8 C9 C10 . . . . -0.7(4) ?
C11 C8 C9 C10 . . . . 178.9(3) ?
C8 C9 C10 C5 . . . . 0.6(4) ?
C6 C5 C10 C9 . . . . 0.7(3) ?
C3 C5 C10 C9 . . . . 176.7(2) ?
N1 N2 C12 C14 . . . . -53.1(3) ?
C3 N2 C12 C14 . . . . 128.2(2) ?
N1 N2 C12 C17 . . . . 124.4(2) ?
C3 N2 C12 C17 . . . . -54.3(3) ?
C17 C12 C14 C13 . . . . -0.1(3) ?
N2 C12 C14 C13 . . . . 177.3(2) ?
C15 C13 C14 C12 . . . . 0.7(4) ?
C14 C13 C15 C16 . . . . -1.0(3) ?
C14 C13 C15 S1 . . . . -179.17(18) ?
O2 S1 C15 C13 . . . . 144.31(19) ?
O1 S1 C15 C13 . . . . 14.6(2) ?
N3 S1 C15 C13 . . . . -100.59(19) ?
O2 S1 C15 C16 . . . . -33.9(2) ?
O1 S1 C15 C16 . . . . -163.53(17) ?
N3 S1 C15 C16 . . . . 81.23(19) ?
C13 C15 C16 C17 . . . . 0.7(3) ?
S1 C15 C16 C17 . . . . 178.82(16) ?
C14 C12 C17 C16 . . . . -0.2(3) ?
N2 C12 C17 C16 . . . . -177.63(18) ?
C15 C16 C17 C12 . . . . 0.0(3) ?

_cod_database_fobs_code 2022176
